data_2242378
loop_
_publ_author_name
'Feng, Ying'
'Guo, Wei'
'Liu, Zhi'
'Luo, Xinyu'
'Zhang, Dingchao'
'Li, Li'
'Cui, Deliang'

_publ_section_title
;
 Crystal structure of
 (<i>E</i>)-1,2-bis(6-bromo-9-hexyl-9<i>H</i>-carbazol-3-yl)ethene
;
_journal_coeditor_code EX2004
_journal_issue 3
_journal_name_full 'Acta Crystallographica Section E'
_journal_page_first 337
_journal_page_last 340
_journal_paper_doi 10.1107/S2056989018002098
_journal_volume 74
_journal_year 2018
_chemical_formula_moiety 'C38 H40 Br2 N2'
_chemical_formula_sum 'C38 H40 Br2 N2'
_chemical_formula_weight 684.54
_chemical_name_systematic
;
(<i>E</i>)-1,2-Bis(6-bromo-9-hexyl-9<i>H</i>-carbazol-3-yl)ethene
;
_space_group_IT_number 2
_symmetry_cell_setting triclinic
_symmetry_space_group_name_Hall '-P 1'
_symmetry_space_group_name_H-M 'P -1'
_atom_sites_solution_hydrogens geom
_atom_sites_solution_primary direct
_atom_sites_solution_secondary difmap
_audit_creation_method SHELXL-97
_cell_angle_alpha 101.247(2)
_cell_angle_beta 98.3920(10)
_cell_angle_gamma 104.990(2)
_cell_formula_units_Z 2
_cell_length_a 8.5553(12)
_cell_length_b 11.4379(16)
_cell_length_c 17.333(2)
_cell_measurement_reflns_used 7151
_cell_measurement_temperature 296(2)
_cell_measurement_theta_max 27.41
_cell_measurement_theta_min 2.45
_cell_volume 1572.0(4)
_computing_cell_refinement
;
SAINT (Bruker, 2005)
;
_computing_data_collection
;
APEX2 (Bruker, 2005)
;
_computing_data_reduction
;
SAINT (Bruker, 2005)
;
_computing_molecular_graphics
;
SHELXTL (Bruker, 2005)
;
_computing_publication_material
;
SHELXTL (Bruker, 2005)
;
_computing_structure_refinement
;
SHELXL97 (Sheldrick, 2008)
;
_computing_structure_solution
;
SHELXS97 (Sheldrick, 2008)
;
_diffrn_ambient_temperature 296(2)
_diffrn_measured_fraction_theta_full 0.982
_diffrn_measured_fraction_theta_max 0.982
_diffrn_measurement_device_type 'Bruker APEXII CCD'
_diffrn_measurement_method '\f and \w scans'
_diffrn_radiation_monochromator graphite
_diffrn_radiation_source 'fine-focus sealed tube'
_diffrn_radiation_type MoK\a
_diffrn_radiation_wavelength 0.71073
_diffrn_reflns_av_R_equivalents 0.0363
_diffrn_reflns_av_sigmaI/netI 0.0436
_diffrn_reflns_limit_h_max 11
_diffrn_reflns_limit_h_min -11
_diffrn_reflns_limit_k_max 14
_diffrn_reflns_limit_k_min -14
_diffrn_reflns_limit_l_max 22
_diffrn_reflns_limit_l_min -22
_diffrn_reflns_number 18097
_diffrn_reflns_theta_full 27.46
_diffrn_reflns_theta_max 27.46
_diffrn_reflns_theta_min 1.22
_exptl_absorpt_coefficient_mu 2.608
_exptl_absorpt_correction_T_max 0.659
_exptl_absorpt_correction_T_min 0.477
_exptl_absorpt_correction_type multi-scan
_exptl_absorpt_process_details
;
(APEX2; Bruker, 2005)
;
_exptl_crystal_colour 'pale yellow'
_exptl_crystal_density_diffrn 1.446
_exptl_crystal_density_method 'not measured'
_exptl_crystal_description block
_exptl_crystal_F_000 704
_exptl_crystal_size_max 0.50
_exptl_crystal_size_mid 0.24
_exptl_crystal_size_min 0.16
_refine_diff_density_max 0.644
_refine_diff_density_min -0.372
_refine_ls_extinction_method none
_refine_ls_goodness_of_fit_ref 0.768
_refine_ls_hydrogen_treatment mixed
_refine_ls_matrix_type full
_refine_ls_number_parameters 381
_refine_ls_number_reflns 7063
_refine_ls_number_restraints 0
_refine_ls_restrained_S_all 0.768
_refine_ls_R_factor_all 0.0448
_refine_ls_R_factor_gt 0.0312
_refine_ls_shift/su_max 0.033
_refine_ls_shift/su_mean 0.005
_refine_ls_structure_factor_coef Fsqd
_refine_ls_weighting_details 'calc w=1/[\s^2^(Fo^2^)+(0.1000P)^2^+0.0000P] where P=(Fo^2^+2Fc^2^)/3'
_refine_ls_weighting_scheme calc
_refine_ls_wR_factor_gt 0.0926
_refine_ls_wR_factor_ref 0.1064
_reflns_number_gt 5602
_reflns_number_total 7063
_reflns_threshold_expression >2sigma(I)
_cod_data_source_file ex2004sup1.cif
_cod_data_source_block I
_cod_original_sg_symbol_H-M P-1
_cod_database_code 2242378

loop_
_symmetry_equiv_pos_as_xyz
'x, y, z'
'-x, -y, -z'

loop_
_atom_site_type_symbol
_atom_site_label
_atom_site_fract_x
_atom_site_fract_y
_atom_site_fract_z
_atom_site_U_iso_or_equiv
_atom_site_adp_type
_atom_site_calc_flag
_atom_site_refinement_flags
_atom_site_occupancy
_atom_site_symmetry_multiplicity
Br Br1 0.07518(3) 1.08100(2) 0.368357(13) 0.03674(9) Uani d . 1 1
Br Br2 0.48276(3) 0.47768(2) 1.151520(13) 0.03649(9) Uani d . 1 1
N N1 0.4919(2) 0.74884(16) 0.43613(10) 0.0292(4) Uani d . 1 1
N N2 -0.0392(2) 0.70603(16) 1.03984(10) 0.0290(4) Uani d . 1 1
C C1 1.1045(3) 0.4685(2) 0.39475(17) 0.0485(6) Uani d . 1 1
H H1A 1.1716 0.5189 0.4456 0.073 Uiso calc R 1 1
H H1B 1.1708 0.4298 0.3643 0.073 Uiso calc R 1 1
H H1C 1.0153 0.4052 0.4035 0.073 Uiso calc R 1 1
C C2 1.0354(3) 0.5495(2) 0.34896(14) 0.0357(5) Uani d . 1 1
H H2A 0.9748 0.4989 0.2961 0.043 Uiso calc R 1 1
H H2B 1.1265 0.6142 0.3415 0.043 Uiso calc R 1 1
C C3 0.9216(3) 0.6105(2) 0.39002(13) 0.0316(5) Uani d . 1 1
H H3A 0.9814 0.6600 0.4432 0.038 Uiso calc R 1 1
H H3B 0.8292 0.5459 0.3966 0.038 Uiso calc R 1 1
C C4 0.8552(3) 0.6937(2) 0.34368(13) 0.0311(4) Uani d . 1 1
H H4A 0.7862 0.6423 0.2927 0.037 Uiso calc R 1 1
H H4B 0.9476 0.7526 0.3322 0.037 Uiso calc R 1 1
C C5 0.7551(3) 0.7660(2) 0.38762(13) 0.0320(5) Uani d . 1 1
H H5A 0.7431 0.8322 0.3619 0.038 Uiso calc R 1 1
H H5B 0.8151 0.8044 0.4426 0.038 Uiso calc R 1 1
C C6 0.5841(3) 0.68408(19) 0.38851(13) 0.0319(5) Uani d . 1 1
H H6A 0.5210 0.6516 0.3337 0.038 Uiso calc R 1 1
H H6B 0.5961 0.6136 0.4096 0.038 Uiso calc R 1 1
C C7 0.4684(2) 0.73873(18) 0.51204(12) 0.0260(4) Uani d . 1 1
C C8 0.3640(2) 0.80997(17) 0.53622(12) 0.0240(4) Uani d . 1 1
C C9 0.3180(2) 0.81224(17) 0.61012(11) 0.0264(4) Uani d . 1 1
H H9 0.2492 0.8592 0.6261 0.032 Uiso calc R 1 1
C C10 0.3754(2) 0.74392(18) 0.66009(12) 0.0274(4) Uani d . 1 1
C C11 0.3229(3) 0.7348(2) 0.73609(12) 0.0298(4) Uani d . 1 1
H H11 0.3830 0.7018 0.7707 0.036 Uiso calc R 1 1
C C12 0.1974(3) 0.76918(19) 0.76010(12) 0.0290(4) Uani d . 1 1
H H12 0.1424 0.8068 0.7267 0.035 Uiso calc R 1 1
C C13 0.1359(2) 0.75442(19) 0.83351(12) 0.0283(4) Uani d . 1 1
C C14 0.2124(2) 0.70651(17) 0.89176(11) 0.0267(4) Uani d . 1 1
H H14 0.3077 0.6841 0.8855 0.032 Uiso calc R 1 1
C C15 0.1458(2) 0.69252(18) 0.95890(12) 0.0265(4) Uani d . 1 1
C C16 0.0028(2) 0.72944(19) 0.96916(12) 0.0278(4) Uani d . 1 1
C C17 -0.1801(2) 0.7281(2) 1.07101(13) 0.0314(5) Uani d . 1 1
H H17A -0.2301 0.6583 1.0923 0.038 Uiso calc R 1 1
H H17B -0.2617 0.7320 1.0272 0.038 Uiso calc R 1 1
C C18 -0.1347(3) 0.8482(2) 1.13693(14) 0.0361(5) Uani d . 1 1
H H18A -0.0536 0.8443 1.1810 0.043 Uiso calc R 1 1
H H18B -0.0844 0.9182 1.1158 0.043 Uiso calc R 1 1
C C19 -0.2842(3) 0.8703(2) 1.16877(13) 0.0344(5) Uani d . 1 1
H H19A -0.3470 0.7934 1.1792 0.041 Uiso calc R 1 1
H H19B -0.2453 0.9325 1.2196 0.041 Uiso calc R 1 1
C C20 -0.3993(3) 0.9134(2) 1.11272(12) 0.0306(4) Uani d . 1 1
H H20A -0.3361 0.9880 1.0998 0.037 Uiso calc R 1 1
H H20B -0.4442 0.8492 1.0630 0.037 Uiso calc R 1 1
C C21 -0.5411(3) 0.9413(2) 1.14864(13) 0.0323(5) Uani d . 1 1
H H21A -0.4966 0.9951 1.2023 0.039 Uiso calc R 1 1
H H21B -0.6138 0.8638 1.1537 0.039 Uiso calc R 1 1
C C22 -0.6416(3) 1.0029(2) 1.10040(16) 0.0448(6) Uani d . 1 1
H H22A -0.5721 1.0817 1.0972 0.067 Uiso calc R 1 1
H H22B -0.7299 1.0161 1.1261 0.067 Uiso calc R 1 1
H H22C -0.6870 0.9502 1.0472 0.067 Uiso calc R 1 1
C C23 0.3243(2) 0.86664(18) 0.47177(11) 0.0241(4) Uani d . 1 1
C C24 0.2259(2) 0.94360(18) 0.45978(12) 0.0244(4) Uani d . 1 1
H H24 0.1709 0.9708 0.4989 0.029 Uiso calc R 1 1
C C25 0.2127(2) 0.97824(19) 0.38768(12) 0.0276(4) Uani d . 1 1
C C26 0.2924(3) 0.9391(2) 0.32750(13) 0.0317(5) Uani d . 1 1
H H26 0.2804 0.9650 0.2799 0.038 Uiso calc R 1 1
C C27 0.3894(3) 0.8616(2) 0.33856(12) 0.0314(5) Uani d . 1 1
H H27 0.4425 0.8340 0.2987 0.038 Uiso calc R 1 1
C C28 0.4054(2) 0.82602(19) 0.41109(12) 0.0268(4) Uani d . 1 1
C C29 0.0727(2) 0.65426(19) 1.07554(12) 0.0275(4) Uani d . 1 1
C C30 0.0789(3) 0.6144(2) 1.14621(13) 0.0319(5) Uani d . 1 1
H H30 0.0020 0.6224 1.1781 0.038 Uiso calc R 1 1
C C31 0.2025(3) 0.5627(2) 1.16787(13) 0.0326(5) Uani d . 1 1
H H31 0.2091 0.5345 1.2147 0.039 Uiso calc R 1 1
C C32 0.3170(3) 0.55263(19) 1.11963(12) 0.0288(4) Uani d . 1 1
C C33 0.3143(2) 0.59188(18) 1.04918(11) 0.0260(4) Uani d . 1 1
H H33 0.3921 0.5835 1.0179 0.031 Uiso calc R 1 1
C C34 0.1905(2) 0.64437(18) 1.02687(12) 0.0250(4) Uani d . 1 1
C C35 -0.0731(3) 0.7797(2) 0.91302(14) 0.0330(5) Uani d . 1 1
H H35 -0.1658 0.8052 0.9203 0.040 Uiso calc R 1 1
C C36 -0.0061(3) 0.7904(2) 0.84590(13) 0.0315(4) Uani d . 1 1
H H36 -0.0567 0.8226 0.8073 0.038 Uiso calc R 1 1
C C37 0.4842(3) 0.6770(2) 0.63531(13) 0.0309(4) Uani d . 1 1
H H37 0.5258 0.6340 0.6696 0.037 Uiso calc R 1 1
C C38 0.5315(3) 0.6729(2) 0.56168(13) 0.0315(5) Uani d . 1 1
H H38 0.6027 0.6278 0.5463 0.038 Uiso calc R 1 1

loop_
_atom_site_aniso_label
_atom_site_aniso_U_11
_atom_site_aniso_U_22
_atom_site_aniso_U_33
_atom_site_aniso_U_12
_atom_site_aniso_U_13
_atom_site_aniso_U_23
Br1 0.03362(13) 0.04857(15) 0.03772(14) 0.02071(10) 0.00922(10) 0.01996(10)
Br2 0.03889(14) 0.04713(15) 0.03280(14) 0.02262(11) 0.01095(10) 0.01533(10)
N1 0.0315(9) 0.0318(9) 0.0308(9) 0.0152(7) 0.0158(8) 0.0076(7)
N2 0.0274(9) 0.0350(9) 0.0298(9) 0.0131(7) 0.0133(7) 0.0092(7)
C1 0.0410(14) 0.0496(15) 0.0563(16) 0.0221(12) 0.0036(12) 0.0093(12)
C2 0.0280(10) 0.0365(12) 0.0435(13) 0.0109(9) 0.0136(10) 0.0052(10)
C3 0.0285(10) 0.0356(11) 0.0324(11) 0.0096(9) 0.0136(9) 0.0063(9)
C4 0.0292(10) 0.0352(11) 0.0302(11) 0.0096(9) 0.0123(9) 0.0063(8)
C5 0.0341(11) 0.0317(11) 0.0347(11) 0.0126(9) 0.0154(9) 0.0081(8)
C6 0.0311(11) 0.0309(11) 0.0367(11) 0.0143(8) 0.0144(9) 0.0028(9)
C7 0.0254(9) 0.0256(10) 0.0281(10) 0.0076(8) 0.0099(8) 0.0058(8)
C8 0.0217(9) 0.0237(9) 0.0269(10) 0.0070(7) 0.0067(8) 0.0051(7)
C9 0.0257(10) 0.0277(10) 0.0290(11) 0.0105(8) 0.0109(8) 0.0069(8)
C10 0.0267(10) 0.0276(10) 0.0307(11) 0.0097(8) 0.0099(8) 0.0084(8)
C11 0.0321(11) 0.0343(11) 0.0289(11) 0.0134(9) 0.0090(9) 0.0147(8)
C12 0.0328(11) 0.0314(11) 0.0277(11) 0.0133(9) 0.0091(9) 0.0114(8)
C13 0.0304(10) 0.0278(10) 0.0295(11) 0.0104(8) 0.0110(9) 0.0077(8)
C14 0.0271(10) 0.0288(11) 0.0279(11) 0.0116(8) 0.0111(8) 0.0065(8)
C15 0.0267(10) 0.0265(10) 0.0268(10) 0.0092(8) 0.0088(8) 0.0034(8)
C16 0.0272(10) 0.0284(10) 0.0297(10) 0.0101(8) 0.0109(8) 0.0053(8)
C17 0.0252(10) 0.0363(11) 0.0356(11) 0.0128(8) 0.0137(9) 0.0050(9)
C18 0.0299(11) 0.0395(12) 0.0380(12) 0.0144(9) 0.0099(9) 0.0002(9)
C19 0.0351(11) 0.0414(12) 0.0303(11) 0.0193(10) 0.0107(9) 0.0034(9)
C20 0.0326(11) 0.0320(11) 0.0293(11) 0.0111(9) 0.0130(9) 0.0052(8)
C21 0.0311(10) 0.0329(11) 0.0344(11) 0.0113(8) 0.0129(9) 0.0046(8)
C22 0.0398(13) 0.0455(14) 0.0540(15) 0.0190(11) 0.0112(11) 0.0134(11)
C23 0.0242(9) 0.0247(9) 0.0227(9) 0.0057(7) 0.0069(8) 0.0044(7)
C24 0.0222(9) 0.0257(10) 0.0259(10) 0.0076(7) 0.0067(8) 0.0054(7)
C25 0.0242(9) 0.0309(10) 0.0287(10) 0.0080(8) 0.0068(8) 0.0088(8)
C26 0.0321(11) 0.0392(12) 0.0249(10) 0.0085(9) 0.0083(9) 0.0114(8)
C27 0.0328(11) 0.0363(11) 0.0261(10) 0.0099(9) 0.0125(9) 0.0059(8)
C28 0.0260(10) 0.0278(10) 0.0268(10) 0.0079(8) 0.0100(8) 0.0038(8)
C29 0.0269(10) 0.0272(10) 0.0282(10) 0.0084(8) 0.0103(8) 0.0024(8)
C30 0.0338(11) 0.0364(11) 0.0280(11) 0.0108(9) 0.0154(9) 0.0064(8)
C31 0.0386(12) 0.0363(11) 0.0262(10) 0.0124(9) 0.0120(9) 0.0096(8)
C32 0.0310(10) 0.0302(11) 0.0265(10) 0.0116(8) 0.0090(8) 0.0042(8)
C33 0.0274(10) 0.0272(10) 0.0244(10) 0.0096(8) 0.0094(8) 0.0036(7)
C34 0.0261(10) 0.0248(10) 0.0239(10) 0.0073(8) 0.0082(8) 0.0032(7)
C35 0.0298(11) 0.0345(11) 0.0415(12) 0.0163(9) 0.0138(9) 0.0112(9)
C36 0.0315(11) 0.0341(11) 0.0349(11) 0.0155(9) 0.0098(9) 0.0126(9)
C37 0.0307(10) 0.0323(11) 0.0360(12) 0.0148(8) 0.0099(9) 0.0133(9)
C38 0.0309(10) 0.0324(11) 0.0393(12) 0.0182(9) 0.0140(9) 0.0106(9)

loop_
_atom_type_symbol
_atom_type_description
_atom_type_scat_dispersion_real
_atom_type_scat_dispersion_imag
_atom_type_scat_source
C C 0.0033 0.0016 'International Tables Vol C Tables 4.2.6.8 and 6.1.1.4'
H H 0.0000 0.0000 'International Tables Vol C Tables 4.2.6.8 and 6.1.1.4'
N N 0.0061 0.0033 'International Tables Vol C Tables 4.2.6.8 and 6.1.1.4'
Br Br -0.2901 2.4595 'International Tables Vol C Tables 4.2.6.8 and 6.1.1.4'

loop_
_geom_angle_atom_site_label_1
_geom_angle_atom_site_label_2
_geom_angle_atom_site_label_3
_geom_angle
C7 N1 C28 108.54(16)
C7 N1 C6 125.99(18)
C28 N1 C6 125.38(18)
C16 N2 C29 108.88(16)
C16 N2 C17 126.08(18)
C29 N2 C17 125.02(18)
C2 C1 H1A 109.5
C2 C1 H1B 109.5
H1A C1 H1B 109.5
C2 C1 H1C 109.5
H1A C1 H1C 109.5
H1B C1 H1C 109.5
C1 C2 C3 113.9(2)
C1 C2 H2A 108.8
C3 C2 H2A 108.8
C1 C2 H2B 108.8
C3 C2 H2B 108.8
H2A C2 H2B 107.7
C2 C3 C4 113.19(18)
C2 C3 H3A 108.9
C4 C3 H3A 108.9
C2 C3 H3B 108.9
C4 C3 H3B 108.9
H3A C3 H3B 107.8
C3 C4 C5 114.11(17)
C3 C4 H4A 108.7
C5 C4 H4A 108.7
C3 C4 H4B 108.7
C5 C4 H4B 108.7
H4A C4 H4B 107.6
C4 C5 C6 112.79(17)
C4 C5 H5A 109.0
C6 C5 H5A 109.0
C4 C5 H5B 109.0
C6 C5 H5B 109.0
H5A C5 H5B 107.8
N1 C6 C5 113.69(17)
N1 C6 H6A 108.8
C5 C6 H6A 108.8
N1 C6 H6B 108.8
C5 C6 H6B 108.8
H6A C6 H6B 107.7
N1 C7 C38 129.56(18)
N1 C7 C8 109.08(17)
C38 C7 C8 121.37(18)
C9 C8 C7 120.07(18)
C9 C8 C23 133.19(18)
C7 C8 C23 106.73(16)
C8 C9 C10 119.78(17)
C8 C9 H9 120.1
C10 C9 H9 120.1
C9 C10 C37 118.72(18)
C9 C10 C11 122.78(17)
C37 C10 C11 118.46(19)
C12 C11 C10 126.0(2)
C12 C11 H11 117.0
C10 C11 H11 117.0
C11 C12 C13 127.3(2)
C11 C12 H12 116.4
C13 C12 H12 116.4
C14 C13 C36 118.61(18)
C14 C13 C12 122.78(18)
C36 C13 C12 118.61(19)
C15 C14 C13 119.81(17)
C15 C14 H14 120.1
C13 C14 H14 120.1
C14 C15 C16 119.93(19)
C14 C15 C34 133.42(18)
C16 C15 C34 106.66(17)
N2 C16 C35 129.78(18)
N2 C16 C15 108.96(18)
C35 C16 C15 121.26(18)
N2 C17 C18 113.14(17)
N2 C17 H17A 109.0
C18 C17 H17A 109.0
N2 C17 H17B 109.0
C18 C17 H17B 109.0
H17A C17 H17B 107.8
C19 C18 C17 112.46(18)
C19 C18 H18A 109.1
C17 C18 H18A 109.1
C19 C18 H18B 109.1
C17 C18 H18B 109.1
H18A C18 H18B 107.8
C20 C19 C18 114.68(18)
C20 C19 H19A 108.6
C18 C19 H19A 108.6
C20 C19 H19B 108.6
C18 C19 H19B 108.6
H19A C19 H19B 107.6
C21 C20 C19 112.96(17)
C21 C20 H20A 109.0
C19 C20 H20A 109.0
C21 C20 H20B 109.0
C19 C20 H20B 109.0
H20A C20 H20B 107.8
C20 C21 C22 114.16(19)
C20 C21 H21A 108.7
C22 C21 H21A 108.7
C20 C21 H21B 108.7
C22 C21 H21B 108.7
H21A C21 H21B 107.6
C21 C22 H22A 109.5
C21 C22 H22B 109.5
H22A C22 H22B 109.5
C21 C22 H22C 109.5
H22A C22 H22C 109.5
H22B C22 H22C 109.5
C24 C23 C28 119.99(18)
C24 C23 C8 133.57(17)
C28 C23 C8 106.41(17)
C25 C24 C23 117.61(17)
C25 C24 H24 121.2
C23 C24 H24 121.2
C24 C25 C26 122.94(19)
C24 C25 Br1 118.72(15)
C26 C25 Br1 118.33(16)
C27 C26 C25 119.9(2)
C27 C26 H26 120.1
C25 C26 H26 120.1
C28 C27 C26 118.18(18)
C28 C27 H27 120.9
C26 C27 H27 120.9
N1 C28 C27 129.37(18)
N1 C28 C23 109.24(18)
C27 C28 C23 121.38(19)
C30 C29 N2 129.50(18)
C30 C29 C34 121.60(19)
N2 C29 C34 108.90(18)
C29 C30 C31 118.11(18)
C29 C30 H30 120.9
C31 C30 H30 120.9
C30 C31 C32 120.0(2)
C30 C31 H31 120.0
C32 C31 H31 120.0
C33 C32 C31 123.2(2)
C33 C32 Br2 118.65(15)
C31 C32 Br2 118.17(16)
C32 C33 C34 117.33(18)
C32 C33 H33 121.3
C34 C33 H33 121.3
C33 C34 C29 119.81(19)
C33 C34 C15 133.55(18)
C29 C34 C15 106.61(17)
C16 C35 C36 117.65(19)
C16 C35 H35 121.2
C36 C35 H35 121.2
C35 C36 C13 122.7(2)
C35 C36 H36 118.6
C13 C36 H36 118.6
C38 C37 C10 122.59(19)
C38 C37 H37 118.7
C10 C37 H37 118.7
C7 C38 C37 117.42(18)
C7 C38 H38 121.3
C37 C38 H38 121.3

loop_
_geom_bond_atom_site_label_1
_geom_bond_atom_site_label_2
_geom_bond_distance
Br1 C25 1.906(2)
Br2 C32 1.907(2)
N1 C7 1.382(3)
N1 C28 1.382(3)
N1 C6 1.451(2)
N2 C16 1.382(3)
N2 C29 1.383(3)
N2 C17 1.450(2)
C1 C2 1.507(3)
C1 H1A 0.9600
C1 H1B 0.9600
C1 H1C 0.9600
C2 C3 1.517(3)
C2 H2A 0.9700
C2 H2B 0.9700
C3 C4 1.523(3)
C3 H3A 0.9700
C3 H3B 0.9700
C4 C5 1.519(3)
C4 H4A 0.9700
C4 H4B 0.9700
C5 C6 1.524(3)
C5 H5A 0.9700
C5 H5B 0.9700
C6 H6A 0.9700
C6 H6B 0.9700
C7 C38 1.388(3)
C7 C8 1.411(3)
C8 C9 1.391(3)
C8 C23 1.438(3)
C9 C10 1.393(3)
C9 H9 0.9300
C10 C37 1.412(3)
C10 C11 1.466(3)
C11 C12 1.329(3)
C11 H11 0.9300
C12 C13 1.469(3)
C12 H12 0.9300
C13 C14 1.399(3)
C13 C36 1.411(3)
C14 C15 1.387(3)
C14 H14 0.9300
C15 C16 1.417(3)
C15 C34 1.438(3)
C16 C35 1.388(3)
C17 C18 1.525(3)
C17 H17A 0.9700
C17 H17B 0.9700
C18 C19 1.524(3)
C18 H18A 0.9700
C18 H18B 0.9700
C19 C20 1.522(3)
C19 H19A 0.9700
C19 H19B 0.9700
C20 C21 1.518(3)
C20 H20A 0.9700
C20 H20B 0.9700
C21 C22 1.506(3)
C21 H21A 0.9700
C21 H21B 0.9700
C22 H22A 0.9600
C22 H22B 0.9600
C22 H22C 0.9600
C23 C24 1.389(3)
C23 C28 1.412(3)
C24 C25 1.381(3)
C24 H24 0.9300
C25 C26 1.392(3)
C26 C27 1.383(3)
C26 H26 0.9300
C27 C28 1.394(3)
C27 H27 0.9300
C29 C30 1.386(3)
C29 C34 1.417(3)
C30 C31 1.380(3)
C30 H30 0.9300
C31 C32 1.390(3)
C31 H31 0.9300
C32 C33 1.380(3)
C33 C34 1.390(3)
C33 H33 0.9300
C35 C36 1.382(3)
C35 H35 0.9300
C36 H36 0.9300
C37 C38 1.390(3)
C37 H37 0.9300
C38 H38 0.9300

loop_
_geom_hbond_atom_site_label_D
_geom_hbond_atom_site_label_H
_geom_hbond_atom_site_label_A
_geom_hbond_site_symmetry_A
_geom_hbond_distance_DH
_geom_hbond_distance_HA
_geom_hbond_distance_DA
_geom_hbond_angle_DHA
C9 H9 Br1 2_576 0.93 3.04 3.9062(19) 157
C12 H12 Br1 2_576 0.93 3.00 3.921(2) 172
C11 H11 Br2 2_667 0.93 3.03 3.932(2) 163
C14 H14 Br2 2_667 0.93 2.94 3.821(2) 159
C21 H21B Cg6 1_454 0.93 2.89 3.791(3) 154

_cod_database_fobs_code 2242378
